data_2000114
loop_
_publ_author_name
'Leclaire, A.'
'Guesdon, A.'
'Berrah, F.'
'Borel, M. M.'
'Raveau, B.'

_publ_section_title
;
 Four New Mo(V) Phosphate Structures Built up of Isotypic Mo~12~MP~8~X~62~
 Clusters
;
_journal_issue 1
_journal_name_full 'Journal of Solid State Chemistry'
_journal_page_first 291
_journal_page_last 301
_journal_paper_doi 10.1006/jssc.1999.8268
_journal_volume 145
_journal_year 1999
_chemical_formula_sum 'C16 H90 Cd2 Mo12 N4 O72 P8'
_space_group_IT_number 7
_symmetry_cell_setting monoclinic
_symmetry_space_group_name_Hall 'P -2yac'
_symmetry_space_group_name_H-M 'P 1 n 1'
_cell_angle_alpha 90
_cell_angle_beta 98.620(8)
_cell_angle_gamma 90
_cell_formula_units_Z 2
_cell_length_a 15.123(1)
_cell_length_b 12.305(1)
_cell_length_c 19.264(2)
_cell_volume 3544.316
_diffrn_ambient_temperature ?
_refine_ls_R_factor_gt 0.036
_refine_ls_wR_factor_gt 0.036
_cod_original_sg_symbol_H-M 'P n'
_cod_database_code 2000114

loop_
_symmetry_equiv_pos_site_id
_symmetry_equiv_pos_as_xyz
1 x,y,z
2 1/2+x,-y,1/2+z

loop_
_atom_site_label
_atom_site_type_symbol
_atom_site_fract_x
_atom_site_fract_y
_atom_site_fract_z
Mo1 Mo 0.4826(7) 0.3958(5) 0.6766(6)
Mo2 Mo 0.3764(6) 0.4927(5) 0.5760(6)
Mo3 Mo 0.2514(7) 0.3417(6) 0.4428(6)
Mo4 Mo 0.2620(6) 0.1305(6) 0.4439(6)
Mo5 Mo 0.4000(6) -0.0036(5) 0.5790(6)
Mo6 Mo 0.4937(7) 0.1110(6) 0.6809(6)
Mo7 Mo 0.5023(7) 0.3927(5) 0.3220(6)
Mo8 Mo 0.5935(6) 0.5050(5) 0.4191(6)
Mo9 Mo 0.7351(6) 0.3692(6) 0.5591(6)
Mo10 Mo 0.7447(7) 0.1594(6) 0.5610(6)
Mo11 Mo 0.6149(6) 0.0004(5) 0.4252(6)
Mo12 Mo 0.5153(7) 0.1031(5) 0.3244(6)
P1 P 0.305(1) 0.241(2) 0.610(1)
P2 P 0.465(1) 0.249(2) 0.823(1)
P3 P 0.161(1) 0.514(2) 0.541(1)
P4 P 0.183(1) -0.048(2) 0.548(1)
P5 P 0.700(1) 0.262(2) 0.394(1)
P6 P 0.533(1) 0.242(2) 0.178(1)
P7 P 0.810(1) 0.556(2) 0.458(1)
P8 P 0.838(1) -0.023(2) 0.462(1)
Cd1 Cd 0.50000 0.2457(7) 0.50000
Cd2 Cd 0.5004(7) 0.2510(7) 1.0006(6)
O1 O 0.553(1) 0.493(2) 0.701(1)
O2 O 0.364(2) 0.470(2) 0.671(1)
O3 O 0.479(2) 0.391(2) 0.570(1)
O4 O 0.464(1) 0.356(1) 0.780(1)
O5 O 0.560(2) 0.254(3) 0.683(1)
O6 O 0.386(1) 0.249(2) 0.663(1)
O7 O 0.427(2) 0.617(2) 0.571(2)
O8 O 0.344(2) 0.461(2) 0.466(1)
O9 O 0.255(1) 0.569(2) 0.561(1)
O10 O 0.297(2) 0.341(2) 0.566(1)
O11 O 0.218(2) 0.369(3) 0.359(2)
O12 O 0.350(1) 0.248(2) 0.444(1)
O13 O 0.171(2) 0.25(2) 0.468(1)
O14 O 0.161(2) 0.444(4) 0.474(2)
O15 O 0.238(2) 0.096(2) 0.358(2)
O16 O 0.310(1) 0.145(2) 0.560(1)
O17 O 0.184(2) 0.007(3) 0.472(2)
O18 O 0.361(1) 0.018(2) 0.475(1)
O19 O 0.391(2) 0.013(2) 0.680(2)
O20 O 0.278(1) -0.078(2) 0.581(1)
O21 O 0.469(2) -0.116(2) 0.583(1)
O22 O 0.492(2) 0.116(3) 0.579(2)
O23 O 0.474(2) 0.158(2) 0.778(2)
O24 O 0.583(2) 0.028(3) 0.703(2)
O25 O 0.419(2) 0.473(2) 0.292(2)
O26 O 0.603(1) 0.259(2) 0.347(1)
O27 O 0.610(2) 0.476(2) 0.324(2)
O28 O 0.508(2) 0.392(3) 0.425(2)
O29 O 0.430(2) 0.239(3) 0.323(1)
O30 O 0.521(2) 0.354(2) 0.219(2)
O31 O 0.536(2) 0.615(2) 0.429(1)
O32 O 0.696(2) 0.366(2) 0.441(1)
O33 O 0.626(1) 0.482(2) 0.535(1)
O34 O 0.714(1) 0.590(2) 0.432(1)
O35 O 0.765(2) 0.390(2) 0.646(2)
O36 O 0.637(1) 0.263(2) 0.558(1)
O37 O 0.817(2) 0.491(3) 0.523(2)
O38 O 0.826(2) 0.266(2) 0.541(1)
O39 O 0.771(2) 0.132(3) 0.647(2)
O40 O 0.646(2) 0.028(2) 0.534(2)
O41 O 0.832(2) 0.045(3) 0.529(2)
O42 O 0.704(2) 0.160(2) 0.446(1)
O43 O 0.559(2) -0.114(3) 0.424(2)
O44 O 0.748(1) -0.057(2) 0.430(1)
O45 O 0.524(2) 0.112(2) 0.423(1)
O46 O 0.622(2) 0.028(2) 0.324(2)
O47 O 0.428(2) 0.013(2) 0.304(2)
O48 O 0.512(1) 0.147(2) 0.221(1)
O49 O 0.214(2) 0.225(2) 0.642(1)
O50 O 0.531(2) 0.248(2) 0.891(1)
O51 O 0.363(2) 0.243(2) 0.837(2)
O52 O 0.140(2) 0.445(2) 0.605(1)
O53 O 0.094(1) 0.609(1) 0.528(1)
O54 O 0.121(1) -0.143(2) 0.547(1)
O55 O 0.143(2) 0.032(2) 0.594(1)
O56 O 0.774(2) 0.263(2) 0.355(1)
O57 O 0.474(2) 0.236(2) 0.112(2)
O58 O 0.634(2) 0.242(2) 0.162(2)
O59 O 0.842(1) 0.475(2) 0.397(1)
O60 O 0.867(1) 0.655(2) 0.467(1)
O61 O 0.866(2) 0.070(2) 0.407(1)
O62 O 0.916(1) -0.090(1) 0.469(1)
O63 O 0.473(1) -0.044(2) 0.144(1)
O64 O 0.019(3) 0.469(4) 0.370(3)
O65 O -0.039(2) 0.457(3) 0.641(2)
O66 O 0.531(2) -0.025(2) 0.874(2)
O67 O 0.849(1) 0.247(3) 0.177(1)
O68 O 0.125(2) 0.251(3) 0.812(1)
O69 O -0.024(2) 0.242(4) 0.316(2)
O70 O 0.046(2) 0.257(2) 0.690(1)
O71 O 0.255(2) 0.071(2) 0.761(2)
O72 O -0.024(3) 0.257(5) 0.455(2)
O73? O 0.014(3) 0.201(3) 0.525(2)
O74 O 0.735(2) 0.407(2) 0.236(2)
N1 N 0.790(2) 0.256(3) 0.846(1)
N2 N 0.219(2) 0.242(3) 0.147(2)
C1 C 0.722(2) 0.166(2) 0.812(2)
C2 C 0.723(2) 0.354(3) 0.838(2)
C3 C 0.863(2) 0.264(4) 0.803(2)
C4 C 0.788(2) 0.262(3) 0.931(2)
C5 C 0.257(2) 0.350(3) 0.170(2)
C6 C 0.253(2) 0.138(3) 0.180(2)
C7 C 0.167(2) 0.250(3) 0.075(1)
C8 C 0.127(2) 0.250(5) 0.178(2)
O53A* O 0.594(1) 0.391(1) 1.028(1)
O54A O 0.621(1) 0.143(2) 1.047(1)
O57* O 0.474(2) 0.236(2) 1.112(2)
O60A* O 0.367(1) 0.345(2) 0.967(1)
O62A* O 0.416(1) 0.090(1) 0.969(1)
Cd2A* Cd 0.0004(7) 0.7490(7) 0.5006(6)
Cd2A** Cd 0.0004(7) -0.2510(7) 0.5006(6)
Cd2* Cd 0.5004(7) 0.2510(7) 0.0006(6)
Cd2A*** Cd 1.0004(7) 0.7490(7) 0.5006(6)
Cd2A**** Cd 1.0004(7) -0.2510(7) 0.5006(6)

loop_
_atom_type_symbol
_atom_type_radius_bond
C 0.68
Cd 1.69
Mo 1.21
N 0.68
O 0.68
P 1.05
